data_1503280
loop_
_publ_author_name
'Suzuki, Shuichi'
'Fukui, Kozo'
'Fuyuhiro, Akira'
'Sato, Kazunobu'
'Takui, Takeji'
'Nakasuji, Kazuhiro'
'Morita, Yasushi'

_publ_section_title
;
 Hexaazaphenalene derivatives: one-pot synthesis, hydrogen-bonded chiral
 helix, and fluorescence properties.
;
_journal_issue 21
_journal_name_full 'Organic letters'
_journal_page_first 5036
_journal_page_last 5039
_journal_paper_doi 10.1021/ol102200v
_journal_volume 12
_journal_year 2010
_chemical_formula_moiety 'C25 H16 N6 '
_chemical_formula_sum 'C25 H16 N6'
_chemical_formula_weight 400.44
_space_group_IT_number 14
_symmetry_cell_setting monoclinic
_symmetry_Int_Tables_number 14
_symmetry_space_group_name_Hall '-P 2yab'
_symmetry_space_group_name_H-M 'P 1 21/a 1'
_cell_angle_alpha 90.0000
_cell_angle_beta 108.987(19)
_cell_angle_gamma 90.0000
_cell_formula_units_Z 4
_cell_length_a 9.588(4)
_cell_length_b 18.682(9)
_cell_length_c 11.326(7)
_cell_measurement_reflns_used 12886
_cell_measurement_temperature 200.1
_cell_measurement_theta_max 27.5
_cell_measurement_theta_min 3.1
_cell_volume 1918.4(17)
_computing_cell_refinement PROCESS-AUTO
_computing_data_collection PROCESS-AUTO
_computing_data_reduction CrystalStructure
_computing_publication_material 'CrystalStructure 3.8'
_computing_structure_refinement SHELXL
_computing_structure_solution SHELXS97
_diffrn_ambient_temperature 200.1
_diffrn_detector_area_resol_mean 10.00
_diffrn_measured_fraction_theta_full 0.995
_diffrn_measured_fraction_theta_max 0.995
_diffrn_measurement_device_type 'Rigaku RAXIS-RAPID'
_diffrn_measurement_method \w
_diffrn_radiation_type 'Mo K\a'
_diffrn_radiation_wavelength 0.71075
_diffrn_reflns_av_R_equivalents 0.025
_diffrn_reflns_limit_h_max 12
_diffrn_reflns_limit_h_min -10
_diffrn_reflns_limit_k_max 24
_diffrn_reflns_limit_k_min -24
_diffrn_reflns_limit_l_max 14
_diffrn_reflns_limit_l_min -14
_diffrn_reflns_number 18357
_diffrn_reflns_theta_full 27.47
_diffrn_reflns_theta_max 27.47
_exptl_absorpt_coefficient_mu 0.087
_exptl_absorpt_correction_type none
_exptl_crystal_colour colorless
_exptl_crystal_density_diffrn 1.386
_exptl_crystal_density_method 'not measured'
_exptl_crystal_description block
_exptl_crystal_F_000 832.00
_exptl_crystal_size_max 0.50
_exptl_crystal_size_mid 0.20
_exptl_crystal_size_min 0.10
_refine_diff_density_max 0.25
_refine_diff_density_min -0.18
_refine_ls_extinction_method none
_refine_ls_goodness_of_fit_ref 1.067
_refine_ls_hydrogen_treatment refall
_refine_ls_number_parameters 281
_refine_ls_number_reflns 4375
_refine_ls_R_factor_gt 0.0377
_refine_ls_shift/su_max 0.0000
_refine_ls_structure_factor_coef Fsqd
_refine_ls_weighting_details 'w = 1/[\s^2^(Fo^2^)+(0.0597P)^2^+0.2668P] where P=(Fo^2^+2Fc^2^)/3'
_refine_ls_weighting_scheme calc
_refine_ls_wR_factor_ref 0.1090
_reflns_number_gt 3496
_reflns_number_total 4375
_reflns_threshold_expression F^2^>2.0\s(F^2^)
_cod_data_source_file ol102200v_si_003.cif
_cod_data_source_block TPhHAP-H
_cod_original_cell_volume 1918.4(16)
_cod_original_formula_sum 'C25 H16 N6 '
_cod_database_code 1503280

loop_
_symmetry_equiv_pos_site_id
_symmetry_equiv_pos_as_xyz
1 +X,+Y,+Z
2 1/2-X,1/2+Y,-Z
3 -X,-Y,-Z
4 1/2+X,1/2-Y,+Z

loop_
_atom_site_label
_atom_site_type_symbol
_atom_site_fract_x
_atom_site_fract_y
_atom_site_fract_z
_atom_site_U_iso_or_equiv
_atom_site_adp_type
_atom_site_occupancy
_atom_site_symmetry_multiplicity
_atom_site_calc_flag
_atom_site_refinement_flags
N(1) N 0.74442(9) 0.23525(5) 0.56192(9) 0.0227(2) Uani 1.00 1 d .
N(2) N 0.99255(9) 0.19900(5) 0.59824(8) 0.0221(2) Uani 1.00 1 d .
N(3) N 1.03989(10) 0.10822(5) 0.47365(9) 0.0237(2) Uani 1.00 1 d .
N(4) N 0.83955(10) 0.05444(5) 0.30693(9) 0.0270(2) Uani 1.00 1 d .
N(5) N 0.59667(10) 0.09530(5) 0.26701(9) 0.0272(2) Uani 1.00 1 d .
N(6) N 0.54633(9) 0.18756(5) 0.39855(9) 0.0251(2) Uani 1.00 1 d .
C(1) C 0.89267(11) 0.23800(6) 0.62520(10) 0.0214(2) Uani 1.00 1 d .
C(2) C 0.94323(11) 0.15045(6) 0.50152(10) 0.0216(2) Uani 1.00 1 d .
C(3) C 0.98114(12) 0.06155(6) 0.37796(10) 0.0242(2) Uani 1.00 1 d .
C(4) C 0.74239(12) 0.09798(6) 0.33503(10) 0.0243(2) Uani 1.00 1 d .
C(5) C 0.50863(12) 0.13975(6) 0.30189(10) 0.0242(2) Uani 1.00 1 d .
C(6) C 0.68921(11) 0.18966(6) 0.46241(10) 0.0223(2) Uani 1.00 1 d .
C(7) C 0.79234(11) 0.14634(6) 0.43406(10) 0.0222(2) Uani 1.00 1 d .
C(8) C 0.94048(11) 0.28720(6) 0.73316(10) 0.0234(2) Uani 1.00 1 d .
C(9) C 1.06182(12) 0.26799(6) 0.83605(11) 0.0288(2) Uani 1.00 1 d .
C(10) C 1.10602(14) 0.31227(8) 0.93995(12) 0.0372(3) Uani 1.00 1 d .
C(11) C 1.03274(15) 0.37607(8) 0.94113(12) 0.0405(3) Uani 1.00 1 d .
C(12) C 0.91401(14) 0.39606(7) 0.83837(13) 0.0376(3) Uani 1.00 1 d .
C(13) C 0.86646(12) 0.35141(6) 0.73500(11) 0.0285(2) Uani 1.00 1 d .
C(14) C 1.08652(12) 0.01179(6) 0.34899(10) 0.0246(2) Uani 1.00 1 d .
C(15) C 1.23888(12) 0.01891(7) 0.40636(12) 0.0305(2) Uani 1.00 1 d .
C(16) C 1.33428(13) -0.02741(7) 0.37497(12) 0.0353(2) Uani 1.00 1 d .
C(17) C 1.28057(13) -0.08141(7) 0.28887(11) 0.0316(2) Uani 1.00 1 d .
C(18) C 1.13015(13) -0.08927(6) 0.23278(11) 0.0303(2) Uani 1.00 1 d .
C(19) C 1.03359(12) -0.04301(6) 0.26237(11) 0.0279(2) Uani 1.00 1 d .
C(20) C 0.34880(12) 0.13749(6) 0.22751(10) 0.0260(2) Uani 1.00 1 d .
C(21) C 0.29576(12) 0.08547(7) 0.13545(11) 0.0299(2) Uani 1.00 1 d .
C(22) C 0.14601(13) 0.08101(8) 0.07094(12) 0.0356(2) Uani 1.00 1 d .
C(23) C 0.04829(13) 0.12806(8) 0.09707(12) 0.0372(3) Uani 1.00 1 d .
C(24) C 0.09995(14) 0.18012(8) 0.18689(13) 0.0387(3) Uani 1.00 1 d .
C(25) C 0.25003(13) 0.18493(7) 0.25219(12) 0.0339(2) Uani 1.00 1 d .
H(1) H 0.6768 0.2637 0.5894 0.026 Uiso 1.00 1 c R
H(2) H 1.1137 0.2248 0.8347 0.035 Uiso 1.00 1 c R
H(3) H 1.1869 0.2988 1.0107 0.045 Uiso 1.00 1 c R
H(4) H 1.0638 0.4062 1.0125 0.049 Uiso 1.00 1 c R
H(5) H 0.8653 0.4403 0.8388 0.045 Uiso 1.00 1 c R
H(6) H 0.7836 0.3645 0.6656 0.034 Uiso 1.00 1 c R
H(7) H 1.2769 0.0554 0.4667 0.037 Uiso 1.00 1 c R
H(8) H 1.4378 -0.0219 0.4131 0.042 Uiso 1.00 1 c R
H(9) H 1.3468 -0.1130 0.2683 0.038 Uiso 1.00 1 c R
H(10) H 1.0929 -0.1265 0.1738 0.036 Uiso 1.00 1 c R
H(11) H 0.9303 -0.0487 0.2233 0.033 Uiso 1.00 1 c R
H(12) H 0.3623 0.0531 0.1170 0.036 Uiso 1.00 1 c R
H(13) H 0.1101 0.0455 0.0084 0.043 Uiso 1.00 1 c R
H(14) H -0.0544 0.1244 0.0531 0.045 Uiso 1.00 1 c R
H(15) H 0.0330 0.2127 0.2042 0.046 Uiso 1.00 1 c R
H(16) H 0.2853 0.2209 0.3141 0.041 Uiso 1.00 1 c R

loop_
_atom_site_aniso_label
_atom_site_aniso_U_11
_atom_site_aniso_U_22
_atom_site_aniso_U_33
_atom_site_aniso_U_12
_atom_site_aniso_U_13
_atom_site_aniso_U_23
N(1) 0.0173(4) 0.0246(4) 0.0253(4) 0.0001(3) 0.0060(3) -0.0037(3)
N(2) 0.0186(4) 0.0243(4) 0.0232(4) -0.0012(3) 0.0064(3) -0.0005(3)
N(3) 0.0204(4) 0.0261(4) 0.0248(4) 0.0003(3) 0.0077(3) -0.0015(3)
N(4) 0.0233(4) 0.0302(5) 0.0274(5) 0.0005(3) 0.0080(3) -0.0048(3)
N(5) 0.0217(4) 0.0306(5) 0.0274(4) -0.0007(3) 0.0054(3) -0.0042(3)
N(6) 0.0192(4) 0.0273(4) 0.0268(4) -0.0009(3) 0.0049(3) -0.0027(3)
C(1) 0.0192(4) 0.0221(5) 0.0227(5) -0.0018(3) 0.0066(3) 0.0019(4)
C(2) 0.0201(4) 0.0228(5) 0.0222(5) -0.0021(4) 0.0073(4) 0.0011(4)
C(3) 0.0237(5) 0.0266(5) 0.0238(5) -0.0003(4) 0.0096(4) 0.0009(4)
C(4) 0.0227(5) 0.0257(5) 0.0242(5) -0.0010(4) 0.0072(4) -0.0010(4)
C(5) 0.0219(5) 0.0258(5) 0.0237(5) -0.0015(4) 0.0058(4) -0.0008(4)
C(6) 0.0204(4) 0.0231(5) 0.0229(5) -0.0016(4) 0.0065(4) 0.0001(4)
C(7) 0.0200(4) 0.0236(5) 0.0228(5) -0.0009(4) 0.0068(4) -0.0000(4)
C(8) 0.0201(4) 0.0264(5) 0.0246(5) -0.0042(4) 0.0087(4) -0.0012(4)
C(9) 0.0267(5) 0.0294(5) 0.0275(5) -0.0037(4) 0.0053(4) 0.0014(4)
C(10) 0.0356(6) 0.0468(7) 0.0244(5) -0.0092(5) 0.0031(5) -0.0003(5)
C(11) 0.0407(7) 0.0501(8) 0.0316(6) -0.0106(6) 0.0131(5) -0.0167(5)
C(12) 0.0325(6) 0.0379(6) 0.0444(7) -0.0018(5) 0.0154(5) -0.0149(5)
C(13) 0.0216(5) 0.0308(5) 0.0324(6) -0.0018(4) 0.0078(4) -0.0049(4)
C(14) 0.0255(5) 0.0263(5) 0.0239(5) 0.0018(4) 0.0107(4) 0.0016(4)
C(15) 0.0266(5) 0.0343(6) 0.0305(5) 0.0008(4) 0.0089(4) -0.0061(4)
C(16) 0.0253(5) 0.0424(7) 0.0372(6) 0.0044(5) 0.0092(4) -0.0052(5)
C(17) 0.0337(6) 0.0318(6) 0.0328(6) 0.0094(5) 0.0156(4) 0.0011(4)
C(18) 0.0372(6) 0.0264(5) 0.0294(5) 0.0001(4) 0.0139(4) -0.0030(4)
C(19) 0.0268(5) 0.0291(5) 0.0285(5) -0.0011(4) 0.0101(4) -0.0014(4)
C(20) 0.0223(5) 0.0288(5) 0.0250(5) -0.0020(4) 0.0049(4) 0.0006(4)
C(21) 0.0245(5) 0.0359(6) 0.0279(5) -0.0025(4) 0.0067(4) -0.0043(4)
C(22) 0.0291(6) 0.0449(7) 0.0285(6) -0.0076(5) 0.0036(4) -0.0062(5)
C(23) 0.0203(5) 0.0512(7) 0.0341(6) -0.0026(5) 0.0007(4) 0.0006(5)
C(24) 0.0255(5) 0.0419(7) 0.0443(7) 0.0051(5) 0.0053(5) -0.0040(5)
C(25) 0.0256(5) 0.0349(6) 0.0365(6) 0.0011(4) 0.0036(4) -0.0071(5)

loop_
_atom_type_symbol
_atom_type_description
_atom_type_scat_dispersion_real
_atom_type_scat_dispersion_imag
_atom_type_scat_source
C C 0.003 0.002
;
International Tables for Crystallography
(1992, Vol. C, Tables 4.2.6.8 and 6.1.1.4)
;
H H 0.000 0.000
;
International Tables for Crystallography
(1992, Vol. C, Table 6.1.1.4)
;
N N 0.006 0.003
;
International Tables for Crystallography
(1992, Vol. C, Tables 4.2.6.8 and 6.1.1.4)
;

loop_
_geom_angle_atom_site_label_1
_geom_angle_atom_site_label_2
_geom_angle_atom_site_label_3
_geom_angle
_geom_angle_publ_flag
C(1) N(1) C(6) 120.67(9) yes
C(1) N(2) C(2) 117.40(8) yes
C(2) N(3) C(3) 115.38(8) yes
C(3) N(4) C(4) 116.13(9) yes
C(4) N(5) C(5) 116.27(9) yes
C(5) N(6) C(6) 114.42(9) yes
N(1) C(1) N(2) 124.60(9) yes
N(1) C(1) C(8) 116.50(10) yes
N(2) C(1) C(8) 118.88(8) yes
N(2) C(2) N(3) 119.47(8) yes
N(2) C(2) C(7) 119.64(10) yes
N(3) C(2) C(7) 120.88(9) yes
N(3) C(3) N(4) 128.09(11) yes
N(3) C(3) C(14) 116.18(8) yes
N(4) C(3) C(14) 115.72(9) yes
N(4) C(4) N(5) 120.32(9) yes
N(4) C(4) C(7) 119.73(9) yes
N(5) C(4) C(7) 119.95(10) yes
N(5) C(5) N(6) 128.07(9) yes
N(5) C(5) C(20) 116.68(9) yes
N(6) C(5) C(20) 115.25(10) yes
N(1) C(6) N(6) 121.33(10) yes
N(1) C(6) C(7) 115.85(8) yes
N(6) C(6) C(7) 122.81(9) yes
C(2) C(7) C(4) 119.76(10) yes
C(2) C(7) C(6) 121.78(9) yes
C(4) C(7) C(6) 118.46(8) yes
C(1) C(8) C(9) 118.65(9) yes
C(1) C(8) C(13) 121.58(8) yes
C(9) C(8) C(13) 119.76(10) yes
C(8) C(9) C(10) 119.69(10) yes
C(9) C(10) C(11) 120.34(10) yes
C(10) C(11) C(12) 120.21(12) yes
C(11) C(12) C(13) 120.01(12) yes
C(8) C(13) C(12) 119.96(9) yes
C(3) C(14) C(15) 121.35(10) yes
C(3) C(14) C(19) 119.78(9) yes
C(15) C(14) C(19) 118.86(11) yes
C(14) C(15) C(16) 119.86(11) yes
C(15) C(16) C(17) 120.75(10) yes
C(16) C(17) C(18) 119.73(12) yes
C(17) C(18) C(19) 120.16(10) yes
C(14) C(19) C(18) 120.63(9) yes
C(5) C(20) C(21) 120.02(10) yes
C(5) C(20) C(25) 120.72(9) yes
C(21) C(20) C(25) 119.21(9) yes
C(20) C(21) C(22) 119.96(12) yes
C(21) C(22) C(23) 120.41(12) yes
C(22) C(23) C(24) 120.00(10) yes
C(23) C(24) C(25) 119.97(13) yes
C(20) C(25) C(24) 120.44(11) yes
C(1) N(1) H(1) 120.2 no
C(6) N(1) H(1) 119.1 no
C(8) C(9) H(2) 120.2 no
C(10) C(9) H(2) 120.2 no
C(9) C(10) H(3) 119.8 no
C(11) C(10) H(3) 119.8 no
C(10) C(11) H(4) 119.9 no
C(12) C(11) H(4) 119.9 no
C(11) C(12) H(5) 120.0 no
C(13) C(12) H(5) 120.0 no
C(8) C(13) H(6) 120.0 no
C(12) C(13) H(6) 120.0 no
C(14) C(15) H(7) 120.1 no
C(16) C(15) H(7) 120.1 no
C(15) C(16) H(8) 119.6 no
C(17) C(16) H(8) 119.6 no
C(16) C(17) H(9) 120.1 no
C(18) C(17) H(9) 120.1 no
C(17) C(18) H(10) 119.9 no
C(19) C(18) H(10) 119.9 no
C(14) C(19) H(11) 119.7 no
C(18) C(19) H(11) 119.7 no
C(20) C(21) H(12) 120.0 no
C(22) C(21) H(12) 120.0 no
C(21) C(22) H(13) 119.8 no
C(23) C(22) H(13) 119.8 no
C(22) C(23) H(14) 120.0 no
C(24) C(23) H(14) 120.0 no
C(23) C(24) H(15) 120.0 no
C(25) C(24) H(15) 120.0 no
C(20) C(25) H(16) 119.8 no
C(24) C(25) H(16) 119.8 no

loop_
_geom_bond_atom_site_label_1
_geom_bond_atom_site_label_2
_geom_bond_distance
_geom_bond_publ_flag
N(1) C(1) 1.3689(12) yes
N(1) C(6) 1.3739(14) yes
N(2) C(1) 1.3159(15) yes
N(2) C(2) 1.3818(13) yes
N(3) C(2) 1.3309(15) yes
N(3) C(3) 1.3619(13) yes
N(4) C(3) 1.3406(13) yes
N(4) C(4) 1.3504(16) yes
N(5) C(4) 1.3593(13) yes
N(5) C(5) 1.3324(16) yes
N(6) C(5) 1.3673(14) yes
N(6) C(6) 1.3254(12) yes
C(1) C(8) 1.4783(15) yes
C(2) C(7) 1.4012(13) yes
C(3) C(14) 1.4861(17) yes
C(4) C(7) 1.3979(15) yes
C(5) C(20) 1.4899(14) yes
C(6) C(7) 1.3937(16) yes
C(8) C(9) 1.3994(13) yes
C(8) C(13) 1.3974(16) yes
C(9) C(10) 1.3872(17) yes
C(10) C(11) 1.386(2) yes
C(11) C(12) 1.3885(16) yes
C(12) C(13) 1.3882(17) yes
C(14) C(15) 1.3987(14) yes
C(14) C(19) 1.3943(15) yes
C(15) C(16) 1.3869(19) yes
C(16) C(17) 1.3810(17) yes
C(17) C(18) 1.3817(16) yes
C(18) C(19) 1.3850(18) yes
C(20) C(21) 1.3947(16) yes
C(20) C(25) 1.3902(18) yes
C(21) C(22) 1.3855(15) yes
C(22) C(23) 1.385(2) yes
C(23) C(24) 1.3778(19) yes
C(24) C(25) 1.3904(16) yes
N(1) H(1) 0.965 no
C(9) H(2) 0.950 no
C(10) H(3) 0.950 no
C(11) H(4) 0.950 no
C(12) H(5) 0.950 no
C(13) H(6) 0.950 no
C(15) H(7) 0.950 no
C(16) H(8) 0.950 no
C(17) H(9) 0.950 no
C(18) H(10) 0.950 no
C(19) H(11) 0.950 no
C(21) H(12) 0.950 no
C(22) H(13) 0.950 no
C(23) H(14) 0.950 no
C(24) H(15) 0.950 no
C(25) H(16) 0.950 no

loop_
_geom_contact_atom_site_label_1
_geom_contact_atom_site_label_2
_geom_contact_distance
_geom_contact_site_symmetry_2
N(1) N(2) 2.8559(13) 4_455
N(1) N(3) 3.4815(12) 4_455
N(1) C(2) 3.4759(13) 4_455
N(1) C(17) 3.3818(16) 3_756
N(1) C(18) 3.5314(14) 3_756
N(2) N(1) 2.8559(13) 4_555
N(2) N(6) 3.2606(14) 4_555
N(2) C(6) 3.4837(15) 4_555
N(2) C(13) 3.5391(13) 4_555
N(2) C(18) 3.2733(16) 3_756
N(2) C(19) 3.3623(15) 3_756
N(3) N(1) 3.4815(12) 4_555
N(3) C(14) 3.4807(16) 3_756
N(3) C(19) 3.5058(17) 3_756
N(5) C(11) 3.5796(17) 4_454
N(6) N(2) 3.2606(14) 4_455
N(6) C(2) 3.4994(15) 4_455
N(6) C(24) 3.5950(18) 4_555
C(1) C(18) 3.2534(16) 3_756
C(2) N(1) 3.4759(13) 4_555
C(2) N(6) 3.4994(15) 4_555
C(2) C(14) 3.5283(16) 3_756
C(2) C(18) 3.4979(18) 3_756
C(2) C(19) 3.2929(16) 3_756
C(3) C(3) 3.5230(16) 3_756
C(3) C(24) 3.5344(19) 1_655
C(6) N(2) 3.4837(15) 4_455
C(6) C(16) 3.5918(17) 3_756
C(6) C(17) 3.4027(17) 3_756
C(6) C(25) 3.5216(18) 4_555
C(7) C(16) 3.5774(18) 3_756
C(11) N(5) 3.5796(17) 4_556
C(13) N(2) 3.5391(13) 4_455
C(14) N(3) 3.4807(16) 3_756
C(14) C(2) 3.5283(16) 3_756
C(14) C(23) 3.5090(18) 1_655
C(15) C(20) 3.3928(18) 1_655
C(15) C(21) 3.5139(19) 1_655
C(15) C(25) 3.5779(18) 1_655
C(16) C(6) 3.5918(17) 3_756
C(16) C(7) 3.5774(18) 3_756
C(16) C(20) 3.5285(17) 1_655
C(16) C(21) 3.3602(18) 1_655
C(17) N(1) 3.3818(16) 3_756
C(17) C(6) 3.4027(17) 3_756
C(17) C(21) 3.5951(18) 1_655
C(18) N(1) 3.5314(14) 3_756
C(18) N(2) 3.2733(16) 3_756
C(18) C(1) 3.2534(16) 3_756
C(18) C(2) 3.4979(18) 3_756
C(18) C(22) 3.5975(15) 3_655
C(19) N(2) 3.3623(15) 3_756
C(19) N(3) 3.5058(17) 3_756
C(19) C(2) 3.2929(16) 3_756
C(19) C(22) 3.5709(19) 1_655
C(20) C(15) 3.3928(18) 1_455
C(20) C(16) 3.5285(17) 1_455
C(21) C(15) 3.5139(19) 1_455
C(21) C(16) 3.3602(18) 1_455
C(21) C(17) 3.5951(18) 1_455
C(22) C(18) 3.5975(15) 3_655
C(22) C(19) 3.5709(19) 1_455
C(23) C(14) 3.5090(18) 1_455
C(24) N(6) 3.5950(18) 4_455
C(24) C(3) 3.5344(19) 1_455
C(25) C(6) 3.5216(18) 4_455
C(25) C(15) 3.5779(18) 1_455
N(1) H(9) 3.282 3_756
N(1) H(10) 3.533 3_756
N(1) H(16) 3.069 4_555
N(2) H(1) 1.932 4_555
N(2) H(6) 2.897 4_555
N(2) H(10) 3.248 3_756
N(2) H(11) 3.398 3_756
N(2) H(16) 3.519 4_555
N(3) H(1) 2.837 4_555
N(3) H(6) 2.672 4_555
N(3) H(11) 3.531 3_756
N(4) H(4) 3.594 4_454
N(4) H(5) 3.003 2_646
N(4) H(14) 3.594 1_655
N(5) H(4) 2.797 4_454
N(5) H(5) 3.200 2_646
N(5) H(8) 3.391 1_455
N(6) H(15) 2.855 4_555
N(6) H(16) 3.243 4_555
C(1) H(1) 2.882 4_555
C(1) H(10) 3.056 3_756
C(1) H(16) 3.422 4_555
C(2) H(1) 2.670 4_555
C(2) H(6) 3.200 4_555
C(2) H(11) 3.513 3_756
C(2) H(16) 3.238 4_555
C(3) H(15) 3.568 1_655
C(4) H(4) 3.495 4_454
C(4) H(5) 3.507 2_646
C(4) H(16) 3.426 4_555
C(5) H(4) 3.591 4_454
C(5) H(8) 3.425 1_455
C(5) H(15) 3.007 4_555
C(6) H(9) 3.487 3_756
C(6) H(15) 3.357 4_555
C(6) H(16) 2.734 4_555
C(7) H(16) 2.819 4_555
C(8) H(1) 3.330 4_555
C(8) H(9) 2.767 2_756
C(8) H(10) 3.232 3_756
C(9) H(1) 3.373 4_555
C(9) H(9) 2.789 2_756
C(9) H(10) 3.015 3_756
C(10) H(9) 2.900 2_756
C(10) H(14) 3.306 4_656
C(11) H(9) 2.964 2_756
C(11) H(12) 3.580 2_656
C(11) H(12) 3.242 4_556
C(12) H(9) 2.924 2_756
C(12) H(11) 3.310 2_656
C(12) H(12) 3.572 2_656
C(12) H(12) 3.482 4_556
C(13) H(2) 3.311 4_455
C(13) H(7) 3.362 4_455
C(13) H(9) 2.841 2_756
C(13) H(11) 3.561 2_656
C(15) H(6) 3.568 4_555
C(15) H(8) 3.110 3_856
C(16) H(8) 2.824 3_856
C(16) H(12) 3.374 1_655
C(17) H(12) 3.422 1_655
C(18) H(2) 3.362 3_756
C(18) H(13) 3.538 1_655
C(18) H(13) 3.057 3_655
C(18) H(14) 3.148 3_655
C(19) H(13) 3.594 1_655
C(19) H(13) 2.925 3_655
C(20) H(7) 3.374 1_455
C(20) H(8) 3.585 1_455
C(20) H(15) 3.365 4_555
C(21) H(4) 3.302 4_454
C(22) H(10) 3.085 3_655
C(22) H(11) 3.228 3_655
C(22) H(13) 3.315 3_555
C(23) H(3) 3.553 4_354
C(23) H(10) 2.923 3_655
C(24) H(3) 3.268 1_454
C(25) H(3) 3.361 1_454
C(25) H(7) 3.379 1_455
C(25) H(15) 3.504 4_555
H(1) N(2) 1.932 4_455
H(1) N(3) 2.837 4_455
H(1) C(1) 2.882 4_455
H(1) C(2) 2.670 4_455
H(1) C(8) 3.330 4_455
H(1) C(9) 3.373 4_455
H(1) H(2) 3.038 4_455
H(1) H(9) 3.288 3_756
H(2) C(13) 3.311 4_555
H(2) C(18) 3.362 3_756
H(2) H(1) 3.038 4_555
H(2) H(6) 3.338 4_555
H(2) H(9) 3.312 2_756
H(2) H(10) 2.680 3_756
H(2) H(11) 3.356 3_756
H(3) C(23) 3.553 4_656
H(3) C(24) 3.268 1_656
H(3) C(25) 3.361 1_656
H(3) H(9) 3.484 2_756
H(3) H(14) 2.769 4_656
H(3) H(15) 3.417 1_656
H(3) H(15) 3.336 4_656
H(3) H(16) 3.565 1_656
H(4) N(4) 3.594 4_556
H(4) N(5) 2.797 4_556
H(4) C(4) 3.495 4_556
H(4) C(5) 3.591 4_556
H(4) C(21) 3.302 4_556
H(4) H(5) 3.283 3_767
H(4) H(9) 3.571 2_756
H(4) H(12) 3.295 2_656
H(4) H(12) 2.684 4_556
H(4) H(14) 3.584 4_656
H(5) N(4) 3.003 2_656
H(5) N(5) 3.200 2_656
H(5) C(4) 3.507 2_656
H(5) H(4) 3.283 3_767
H(5) H(9) 3.502 2_756
H(5) H(11) 2.697 2_656
H(5) H(12) 3.266 2_656
H(5) H(12) 3.163 4_556
H(5) H(13) 3.578 4_556
H(6) N(2) 2.897 4_455
H(6) N(3) 2.672 4_455
H(6) C(2) 3.200 4_455
H(6) C(15) 3.568 4_455
H(6) H(2) 3.338 4_455
H(6) H(7) 2.688 4_455
H(6) H(9) 3.401 2_756
H(6) H(11) 3.179 2_656
H(7) C(13) 3.362 4_555
H(7) C(20) 3.374 1_655
H(7) C(25) 3.379 1_655
H(7) H(6) 2.688 4_555
H(7) H(8) 2.703 3_856
H(7) H(16) 3.556 1_655
H(8) N(5) 3.391 1_655
H(8) C(5) 3.425 1_655
H(8) C(15) 3.110 3_856
H(8) C(16) 2.824 3_856
H(8) C(20) 3.585 1_655
H(8) H(7) 2.703 3_856
H(8) H(8) 2.107 3_856
H(8) H(12) 3.487 1_655
H(9) N(1) 3.282 3_756
H(9) C(6) 3.487 3_756
H(9) C(8) 2.767 2_746
H(9) C(9) 2.789 2_746
H(9) C(10) 2.900 2_746
H(9) C(11) 2.964 2_746
H(9) C(12) 2.924 2_746
H(9) C(13) 2.841 2_746
H(9) H(1) 3.288 3_756
H(9) H(2) 3.312 2_746
H(9) H(3) 3.484 2_746
H(9) H(4) 3.571 2_746
H(9) H(5) 3.502 2_746
H(9) H(6) 3.401 2_746
H(9) H(12) 3.572 1_655
H(10) N(1) 3.533 3_756
H(10) N(2) 3.248 3_756
H(10) C(1) 3.056 3_756
H(10) C(8) 3.232 3_756
H(10) C(9) 3.015 3_756
H(10) C(22) 3.085 3_655
H(10) C(23) 2.923 3_655
H(10) H(2) 2.680 3_756
H(10) H(13) 2.779 3_655
H(10) H(14) 2.474 3_655
H(11) N(2) 3.398 3_756
H(11) N(3) 3.531 3_756
H(11) C(2) 3.513 3_756
H(11) C(12) 3.310 2_646
H(11) C(13) 3.561 2_646
H(11) C(22) 3.228 3_655
H(11) H(2) 3.356 3_756
H(11) H(5) 2.697 2_646
H(11) H(6) 3.179 2_646
H(11) H(13) 2.525 3_655
H(12) C(11) 3.580 2_646
H(12) C(11) 3.242 4_454
H(12) C(12) 3.572 2_646
H(12) C(12) 3.482 4_454
H(12) C(16) 3.374 1_455
H(12) C(17) 3.422 1_455
H(12) H(4) 3.295 2_646
H(12) H(4) 2.684 4_454
H(12) H(5) 3.266 2_646
H(12) H(5) 3.163 4_454
H(12) H(8) 3.487 1_455
H(12) H(9) 3.572 1_455
H(13) C(18) 3.538 1_455
H(13) C(18) 3.057 3_655
H(13) C(19) 3.594 1_455
H(13) C(19) 2.925 3_655
H(13) C(22) 3.315 3_555
H(13) H(5) 3.578 4_454
H(13) H(10) 2.779 3_655
H(13) H(11) 2.525 3_655
H(13) H(13) 2.669 3_555
H(13) H(14) 3.256 3_555
H(14) N(4) 3.594 1_455
H(14) C(10) 3.306 4_354
H(14) C(18) 3.148 3_655
H(14) H(3) 2.769 4_354
H(14) H(4) 3.584 4_354
H(14) H(10) 2.474 3_655
H(14) H(13) 3.256 3_555
H(15) N(6) 2.855 4_455
H(15) C(3) 3.568 1_455
H(15) C(5) 3.007 4_455
H(15) C(6) 3.357 4_455
H(15) C(20) 3.365 4_455
H(15) C(25) 3.504 4_455
H(15) H(3) 3.417 1_454
H(15) H(3) 3.336 4_354
H(15) H(16) 3.264 4_455
H(16) N(1) 3.069 4_455
H(16) N(2) 3.519 4_455
H(16) N(6) 3.243 4_455
H(16) C(1) 3.422 4_455
H(16) C(2) 3.238 4_455
H(16) C(4) 3.426 4_455
H(16) C(6) 2.734 4_455
H(16) C(7) 2.819 4_455
H(16) H(3) 3.565 1_454
H(16) H(7) 3.556 1_455
H(16) H(15) 3.264 4_555

loop_
_geom_torsion_atom_site_label_1
_geom_torsion_atom_site_label_2
_geom_torsion_atom_site_label_3
_geom_torsion_atom_site_label_4
_geom_torsion
C(1) N(1) C(6) N(6) -178.49(10)
C(1) N(1) C(6) C(7) 1.69(16)
C(6) N(1) C(1) N(2) -0.01(15)
C(6) N(1) C(1) C(8) -178.23(10)
C(1) N(2) C(2) N(3) -177.81(10)
C(1) N(2) C(2) C(7) 2.24(16)
C(2) N(2) C(1) N(1) -2.01(17)
C(2) N(2) C(1) C(8) 176.17(10)
C(2) N(3) C(3) N(4) 1.99(18)
C(2) N(3) C(3) C(14) -177.46(10)
C(3) N(3) C(2) N(2) 179.30(10)
C(3) N(3) C(2) C(7) -0.75(16)
C(3) N(4) C(4) N(5) 179.10(10)
C(3) N(4) C(4) C(7) -0.46(16)
C(4) N(4) C(3) N(3) -1.37(18)
C(4) N(4) C(3) C(14) 178.08(10)
C(4) N(5) C(5) N(6) -0.57(18)
C(4) N(5) C(5) C(20) 179.69(10)
C(5) N(5) C(4) N(4) 179.49(10)
C(5) N(5) C(4) C(7) -0.95(16)
C(5) N(6) C(6) N(1) 179.70(10)
C(5) N(6) C(6) C(7) -0.49(16)
C(6) N(6) C(5) N(5) 1.30(18)
C(6) N(6) C(5) C(20) -178.97(10)
N(1) C(1) C(8) C(9) 146.22(11)
N(1) C(1) C(8) C(13) -32.98(16)
N(2) C(1) C(8) C(9) -32.10(16)
N(2) C(1) C(8) C(13) 148.69(11)
N(2) C(2) C(7) C(4) 179.10(10)
N(2) C(2) C(7) C(6) -0.59(17)
N(3) C(2) C(7) C(4) -0.85(17)
N(3) C(2) C(7) C(6) 179.46(11)
N(3) C(3) C(14) C(15) -7.80(17)
N(3) C(3) C(14) C(19) 172.62(11)
N(4) C(3) C(14) C(15) 172.68(11)
N(4) C(3) C(14) C(19) -6.90(16)
N(4) C(4) C(7) C(2) 1.50(17)
N(4) C(4) C(7) C(6) -178.81(10)
N(5) C(4) C(7) C(2) -178.06(10)
N(5) C(4) C(7) C(6) 1.63(17)
N(5) C(5) C(20) C(21) 6.66(17)
N(5) C(5) C(20) C(25) -176.05(11)
N(6) C(5) C(20) C(21) -173.11(11)
N(6) C(5) C(20) C(25) 4.18(17)
N(1) C(6) C(7) C(2) -1.37(17)
N(1) C(6) C(7) C(4) 178.95(10)
N(6) C(6) C(7) C(2) 178.81(11)
N(6) C(6) C(7) C(4) -0.88(17)
C(1) C(8) C(9) C(10) -178.09(12)
C(1) C(8) C(13) C(12) 179.60(12)
C(9) C(8) C(13) C(12) 0.40(19)
C(13) C(8) C(9) C(10) 1.13(19)
C(8) C(9) C(10) C(11) -1.5(2)
C(9) C(10) C(11) C(12) 0.2(2)
C(10) C(11) C(12) C(13) 1.3(2)
C(11) C(12) C(13) C(8) -1.6(2)
C(3) C(14) C(15) C(16) -178.47(11)
C(3) C(14) C(19) C(18) 179.05(11)
C(15) C(14) C(19) C(18) -0.53(18)
C(19) C(14) C(15) C(16) 1.11(19)
C(14) C(15) C(16) C(17) -1.0(2)
C(15) C(16) C(17) C(18) 0.3(2)
C(16) C(17) C(18) C(19) 0.26(19)
C(17) C(18) C(19) C(14) -0.15(19)
C(5) C(20) C(21) C(22) 176.55(12)
C(5) C(20) C(25) C(24) -176.61(12)
C(21) C(20) C(25) C(24) 0.70(19)
C(25) C(20) C(21) C(22) -0.78(19)
C(20) C(21) C(22) C(23) 0.1(2)
C(21) C(22) C(23) C(24) 0.6(2)
C(22) C(23) C(24) C(25) -0.7(2)
C(23) C(24) C(25) C(20) 0.02(17)
